data_4104885
loop_
_publ_author_name
'Liezel A. Labios'
'Matthew D. Millard'
'Arnold L. Rheingold'
'Joshua S. Figueroa'

_publ_section_title
;
 Bond Activation, Substrate Addition and Catalysis by an Isolable
 Two-Coordinate Pd(0) Bis-Isocyanide Monomer
;
_journal_name_full 'Journal of the American Chemical Society'
_journal_page_first 11318
_journal_page_last 11319
_journal_paper_doi 10.1021/ja905338x
_journal_volume 131
_journal_year 2009
_chemical_formula_sum 'C73 H89 Cl N2 O Pd'
_chemical_formula_weight 1152.31
_chemical_name_common Pd(Cl)(CH2Ph)(CNArDipp2)2
_chemical_name_systematic
; 
 ? 
;
_space_group_IT_number 19
_symmetry_cell_setting orthorhombic
_symmetry_space_group_name_Hall 'P 2ac 2ab'
_symmetry_space_group_name_H-M 'P 21 21 21'
_atom_sites_solution_hydrogens geom
_atom_sites_solution_primary direct
_atom_sites_solution_secondary difmap
_audit_creation_method SHELXL-97
_cell_angle_alpha 90.00
_cell_angle_beta 90.00
_cell_angle_gamma 90.00
_cell_formula_units_Z 4
_cell_length_a 17.334(3)
_cell_length_b 18.742(4)
_cell_length_c 19.677(4)
_cell_measurement_reflns_used 9614
_cell_measurement_temperature 100(2)
_cell_measurement_theta_max 25.35
_cell_measurement_theta_min 2.34
_cell_volume 6393(2)
_computing_cell_refinement 'Bruker SAINT'
_computing_data_collection 'Bruker APEX2'
_computing_data_reduction 'Bruker SAINT'
_computing_molecular_graphics 'Bruker SHELXTL'
_computing_publication_material 'Bruker SHELXTL'
_computing_structure_refinement 'SHELXL-97 (Sheldrick, 1997)'
_computing_structure_solution 'SHELXS-97 (Sheldrick, 1990)'
_diffrn_ambient_temperature 100(2)
_diffrn_measured_fraction_theta_full 0.997
_diffrn_measured_fraction_theta_max 0.997
_diffrn_measurement_device_type 'Bruker APEX-II CCD'
_diffrn_measurement_method '\f and \w scans'
_diffrn_radiation_monochromator graphite
_diffrn_radiation_source 'fine-focus sealed tube'
_diffrn_radiation_type MoK\a
_diffrn_radiation_wavelength 0.71073
_diffrn_reflns_av_R_equivalents 0.0389
_diffrn_reflns_av_sigmaI/netI 0.0580
_diffrn_reflns_limit_h_max 17
_diffrn_reflns_limit_h_min -20
_diffrn_reflns_limit_k_max 22
_diffrn_reflns_limit_k_min -22
_diffrn_reflns_limit_l_max 23
_diffrn_reflns_limit_l_min -17
_diffrn_reflns_number 29151
_diffrn_reflns_theta_full 25.40
_diffrn_reflns_theta_max 25.40
_diffrn_reflns_theta_min 1.50
_diffrn_standards_number 0
_exptl_absorpt_coefficient_mu 0.376
_exptl_absorpt_correction_T_max 0.9634
_exptl_absorpt_correction_T_min 0.9286
_exptl_absorpt_correction_type multi-scan
_exptl_absorpt_process_details SADABS
_exptl_crystal_colour colorless
_exptl_crystal_density_diffrn 1.197
_exptl_crystal_density_meas 0
_exptl_crystal_description block
_exptl_crystal_F_000 2448
_exptl_crystal_size_max 0.20
_exptl_crystal_size_mid 0.15
_exptl_crystal_size_min 0.10
_refine_diff_density_max 0.577
_refine_diff_density_min -0.818
_refine_diff_density_rms 0.061
_refine_ls_abs_structure_details 'Flack H D (1983), Acta Cryst. A39, 876-881'
_refine_ls_abs_structure_Flack -0.01(2)
_refine_ls_extinction_method none
_refine_ls_goodness_of_fit_ref 1.099
_refine_ls_hydrogen_treatment constr
_refine_ls_matrix_type full
_refine_ls_number_parameters 719
_refine_ls_number_reflns 11634
_refine_ls_number_restraints 0
_refine_ls_restrained_S_all 1.099
_refine_ls_R_factor_all 0.0486
_refine_ls_R_factor_gt 0.0407
_refine_ls_shift/su_max 0.003
_refine_ls_shift/su_mean 0.000
_refine_ls_structure_factor_coef Fsqd
_refine_ls_weighting_details 'calc w=1/[\s^2^(Fo^2^)+(0.0190P)^2^+2.7867P] where P=(Fo^2^+2Fc^2^)/3'
_refine_ls_weighting_scheme calc
_refine_ls_wR_factor_gt 0.0784
_refine_ls_wR_factor_ref 0.0837
_reflns_number_gt 10552
_reflns_number_total 11634
_reflns_threshold_expression >2sigma(I)
_cod_data_source_file ja905338x_si_002_3.cif
_cod_data_source_block jfig215
_cod_database_code 4104885

loop_
_symmetry_equiv_pos_as_xyz
'x, y, z'
'x+1/2, -y+1/2, -z'
'-x, y+1/2, -z+1/2'
'-x+1/2, -y, z+1/2'

loop_
_atom_site_label
_atom_site_type_symbol
_atom_site_fract_x
_atom_site_fract_y
_atom_site_fract_z
_atom_site_U_iso_or_equiv
_atom_site_adp_type
_atom_site_occupancy
_atom_site_symmetry_multiplicity
_atom_site_calc_flag
_atom_site_refinement_flags
Pd1 Pd 0.990367(12) -0.003493(13) 0.992785(11) 0.01885(6) Uani 1 1 d .
C1S C 0.9645(2) 0.3442(2) 0.3050(2) 0.0422(11) Uani 1 1 d .
H1S1 H 0.9918 0.3062 0.2797 0.051 Uiso 1 1 calc R
H1S2 H 0.9589 0.3293 0.3530 0.051 Uiso 1 1 calc R
C1 C 1.0616(2) 0.07533(18) 0.97024(17) 0.0216(8) Uani 1 1 d .
O1S O 0.89086(16) 0.35824(14) 0.27527(14) 0.0367(7) Uani 1 1 d .
N1 N 1.10363(16) 0.12006(14) 0.95266(14) 0.0171(6) Uani 1 1 d .
Cl1 Cl 1.09443(5) -0.08717(5) 0.99640(8) 0.0447(3) Uani 1 1 d .
C2S C 1.0079(3) 0.4140(3) 0.3002(3) 0.0743(16) Uani 1 1 d .
H2S1 H 1.0415 0.4209 0.3404 0.089 Uiso 1 1 calc R
H2S2 H 1.0402 0.4154 0.2587 0.089 Uiso 1 1 calc R
C2 C 0.91223(19) -0.08148(17) 0.9936(2) 0.0201(8) Uani 1 1 d .
N2 N 0.86860(15) -0.12630(13) 0.98479(14) 0.0167(6) Uani 1 1 d .
C3S C 0.9466(3) 0.4697(3) 0.2976(3) 0.0630(15) Uani 1 1 d .
H3S1 H 0.9527 0.4999 0.2567 0.076 Uiso 1 1 calc R
H3S2 H 0.9488 0.5005 0.3384 0.076 Uiso 1 1 calc R
C3 C 0.90028(18) 0.06990(16) 1.0017(2) 0.0202(7) Uani 1 1 d .
H3A H 0.9133 0.1155 0.9791 0.024 Uiso 1 1 calc R
H3B H 0.8520 0.0508 0.9818 0.024 Uiso 1 1 calc R
C4S C 0.8720(3) 0.4295(2) 0.2952(2) 0.0452(11) Uani 1 1 d .
H4S1 H 0.8469 0.4297 0.3404 0.054 Uiso 1 1 calc R
H4S2 H 0.8364 0.4515 0.2618 0.054 Uiso 1 1 calc R
C4 C 1.1570(2) 0.17079(18) 0.92893(17) 0.0194(7) Uani 1 1 d .
C5 C 1.2082(2) 0.14965(19) 0.87698(18) 0.0205(8) Uani 1 1 d .
C6 C 1.2620(2) 0.20062(19) 0.85547(18) 0.0239(8) Uani 1 1 d .
H6 H 1.2981 0.1883 0.8211 0.029 Uiso 1 1 calc R
C7 C 1.2637(2) 0.2682(2) 0.88304(19) 0.0247(9) Uani 1 1 d .
H7 H 1.3007 0.3018 0.8675 0.030 Uiso 1 1 calc R
C8 C 1.2112(2) 0.28738(19) 0.93379(17) 0.0244(8) Uani 1 1 d .
H8 H 1.2130 0.3341 0.9525 0.029 Uiso 1 1 calc R
C9 C 1.15649(19) 0.23906(18) 0.95729(17) 0.0181(7) Uani 1 1 d .
C10 C 1.2043(2) 0.07686(18) 0.84684(18) 0.0216(8) Uani 1 1 d .
C11 C 1.2479(2) 0.0217(2) 0.8754(2) 0.0309(10) Uani 1 1 d .
C12 C 1.2437(3) -0.0454(2) 0.8470(2) 0.0381(11) Uani 1 1 d .
H12 H 1.2719 -0.0837 0.8666 0.046 Uiso 1 1 calc R
C13 C 1.1985(3) -0.0574(2) 0.7900(2) 0.0420(12) Uani 1 1 d .
H13 H 1.1964 -0.1038 0.7707 0.050 Uiso 1 1 calc R
C14 C 1.1564(2) -0.0023(2) 0.76078(18) 0.0336(8) Uani 1 1 d .
H14 H 1.1261 -0.0111 0.7214 0.040 Uiso 1 1 calc R
C15 C 1.1584(2) 0.06593(19) 0.78917(19) 0.0268(9) Uani 1 1 d .
C16 C 1.10097(18) 0.25965(15) 1.01235(17) 0.0189(7) Uani 1 1 d .
C17 C 1.1203(2) 0.24498(18) 1.08028(18) 0.0220(8) Uani 1 1 d .
C18 C 1.0708(2) 0.26925(18) 1.13144(17) 0.0230(8) Uani 1 1 d .
H18 H 1.0841 0.2617 1.1777 0.028 Uiso 1 1 calc R
C19 C 1.0029(2) 0.30401(17) 1.11555(16) 0.0263(8) Uani 1 1 d .
H19 H 0.9694 0.3198 1.1507 0.032 Uiso 1 1 calc R
C20 C 0.9838(2) 0.31574(18) 1.04841(18) 0.0283(8) Uani 1 1 d .
H20 H 0.9363 0.3385 1.0381 0.034 Uiso 1 1 calc R
C21 C 1.03183(19) 0.29539(16) 0.9954(2) 0.0230(8) Uani 1 1 d .
C22 C 1.3023(2) 0.0354(2) 0.9358(2) 0.0355(10) Uani 1 1 d .
H22 H 1.2985 0.0874 0.9468 0.043 Uiso 1 1 calc R
C23 C 1.3857(2) 0.0216(2) 0.9139(2) 0.0440(12) Uani 1 1 d .
H23A H 1.4208 0.0367 0.9502 0.066 Uiso 1 1 calc R
H23B H 1.3969 0.0487 0.8725 0.066 Uiso 1 1 calc R
H23C H 1.3928 -0.0294 0.9051 0.066 Uiso 1 1 calc R
C24 C 1.2801(2) -0.0047(3) 0.9994(2) 0.0574(12) Uani 1 1 d .
H24A H 1.2846 -0.0561 0.9912 0.086 Uiso 1 1 calc R
H24B H 1.2267 0.0069 1.0115 0.086 Uiso 1 1 calc R
H24C H 1.3145 0.0091 1.0366 0.086 Uiso 1 1 calc R
C25 C 1.1150(2) 0.12728(19) 0.75684(18) 0.0271(9) Uani 1 1 d .
H25 H 1.1170 0.1683 0.7893 0.033 Uiso 1 1 calc R
C26 C 1.1567(3) 0.1507(2) 0.6917(2) 0.0405(11) Uani 1 1 d .
H26A H 1.2104 0.1627 0.7024 0.061 Uiso 1 1 calc R
H26B H 1.1308 0.1927 0.6727 0.061 Uiso 1 1 calc R
H26C H 1.1555 0.1118 0.6585 0.061 Uiso 1 1 calc R
C27 C 1.0298(2) 0.1108(2) 0.7433(2) 0.0419(11) Uani 1 1 d .
H27A H 1.0258 0.0724 0.7097 0.063 Uiso 1 1 calc R
H27B H 1.0041 0.1536 0.7259 0.063 Uiso 1 1 calc R
H27C H 1.0049 0.0957 0.7857 0.063 Uiso 1 1 calc R
C28 C 1.0107(2) 0.31067(19) 0.92189(17) 0.0295(9) Uani 1 1 d .
H28 H 1.0601 0.3130 0.8957 0.035 Uiso 1 1 calc R
C29 C 0.9642(3) 0.2498(2) 0.8925(2) 0.0463(12) Uani 1 1 d .
H29A H 0.9168 0.2436 0.9189 0.070 Uiso 1 1 calc R
H29B H 0.9947 0.2058 0.8944 0.070 Uiso 1 1 calc R
H29C H 0.9511 0.2604 0.8452 0.070 Uiso 1 1 calc R
C30 C 0.9702(3) 0.3822(2) 0.9123(2) 0.0600(16) Uani 1 1 d .
H30A H 0.9199 0.3811 0.9351 0.090 Uiso 1 1 calc R
H30B H 0.9628 0.3913 0.8637 0.090 Uiso 1 1 calc R
H30C H 1.0018 0.4203 0.9320 0.090 Uiso 1 1 calc R
C31 C 1.1931(2) 0.2042(2) 1.09902(18) 0.0240(8) Uani 1 1 d .
H31 H 1.2187 0.1895 1.0557 0.029 Uiso 1 1 calc R
C32 C 1.2497(2) 0.2520(2) 1.1378(2) 0.0349(11) Uani 1 1 d .
H32A H 1.2630 0.2934 1.1098 0.052 Uiso 1 1 calc R
H32B H 1.2967 0.2250 1.1482 0.052 Uiso 1 1 calc R
H32C H 1.2258 0.2682 1.1802 0.052 Uiso 1 1 calc R
C33 C 1.1739(2) 0.1360(2) 1.13856(19) 0.0322(9) Uani 1 1 d .
H33A H 1.1516 0.1487 1.1827 0.048 Uiso 1 1 calc R
H33B H 1.2211 0.1083 1.1456 0.048 Uiso 1 1 calc R
H33C H 1.1368 0.1075 1.1127 0.048 Uiso 1 1 calc R
C34 C 0.81190(19) -0.17391(17) 0.95998(16) 0.0165(7) Uani 1 1 d .
C35 C 0.80088(17) -0.23930(15) 0.99220(17) 0.0170(6) Uani 1 1 d .
C36 C 0.7444(2) -0.28448(17) 0.96478(17) 0.0205(8) Uani 1 1 d .
H36 H 0.7339 -0.3288 0.9863 0.025 Uiso 1 1 calc R
C37 C 0.7039(2) -0.26589(19) 0.90711(19) 0.0238(9) Uani 1 1 d .
H37 H 0.6666 -0.2978 0.8889 0.029 Uiso 1 1 calc R
C38 C 0.7174(2) -0.20062(19) 0.87547(17) 0.0202(8) Uani 1 1 d .
H38 H 0.6893 -0.1887 0.8356 0.024 Uiso 1 1 calc R
C39 C 0.77095(19) -0.15275(17) 0.90101(16) 0.0166(7) Uani 1 1 d .
C40 C 0.8439(2) -0.26212(17) 1.05463(17) 0.0175(7) Uani 1 1 d .
C41 C 0.8097(2) -0.25143(18) 1.11797(18) 0.0209(8) Uani 1 1 d .
C42 C 0.8454(2) -0.28007(19) 1.17542(18) 0.0267(8) Uani 1 1 d .
H42 H 0.8221 -0.2742 1.2188 0.032 Uiso 1 1 calc R
C43 C 0.9143(2) -0.31684(19) 1.16994(18) 0.0268(9) Uani 1 1 d .
H43 H 0.9376 -0.3369 1.2093 0.032 Uiso 1 1 calc R
C44 C 0.9493(2) -0.32447(19) 1.10719(18) 0.0256(8) Uani 1 1 d .
H44 H 0.9973 -0.3488 1.1041 0.031 Uiso 1 1 calc R
C45 C 0.9156(2) -0.29716(18) 1.04853(18) 0.0213(8) Uani 1 1 d .
C46 C 0.7858(2) -0.08138(18) 0.86935(17) 0.0196(7) Uani 1 1 d .
C47 C 0.7341(2) -0.02451(18) 0.88045(18) 0.0217(8) Uani 1 1 d .
C48 C 0.7519(2) 0.04254(18) 0.85356(19) 0.0248(8) Uani 1 1 d .
H48 H 0.7176 0.0814 0.8606 0.030 Uiso 1 1 calc R
C49 C 0.8191(2) 0.0529(2) 0.81663(19) 0.0289(10) Uani 1 1 d .
H49 H 0.8315 0.0990 0.7999 0.035 Uiso 1 1 calc R
C50 C 0.8679(2) -0.0037(2) 0.80422(16) 0.0280(8) Uani 1 1 d .
H50 H 0.9128 0.0036 0.7774 0.034 Uiso 1 1 calc R
C51 C 0.8529(2) -0.07151(19) 0.83010(17) 0.0212(8) Uani 1 1 d .
C52 C 0.7357(2) -0.2082(2) 1.12662(19) 0.0257(9) Uani 1 1 d .
H52 H 0.7147 -0.1983 1.0802 0.031 Uiso 1 1 calc R
C53 C 0.6736(2) -0.2477(2) 1.1666(2) 0.0336(9) Uani 1 1 d .
H53A H 0.6935 -0.2603 1.2116 0.050 Uiso 1 1 calc R
H53B H 0.6591 -0.2913 1.1422 0.050 Uiso 1 1 calc R
H53C H 0.6282 -0.2170 1.1716 0.050 Uiso 1 1 calc R
C54 C 0.7547(3) -0.1367(2) 1.1594(2) 0.0385(10) Uani 1 1 d .
H54A H 0.7754 -0.1447 1.2052 0.058 Uiso 1 1 calc R
H54B H 0.7078 -0.1077 1.1624 0.058 Uiso 1 1 calc R
H54C H 0.7932 -0.1117 1.1318 0.058 Uiso 1 1 calc R
C55 C 0.9556(2) -0.30718(19) 0.98064(19) 0.0288(9) Uani 1 1 d .
H55 H 0.9240 -0.2831 0.9449 0.035 Uiso 1 1 calc R
C56 C 1.0357(3) -0.2726(3) 0.9815(3) 0.0626(16) Uani 1 1 d .
H56A H 1.0312 -0.2228 0.9962 0.094 Uiso 1 1 calc R
H56B H 1.0580 -0.2743 0.9358 0.094 Uiso 1 1 calc R
H56C H 1.0692 -0.2985 1.0132 0.094 Uiso 1 1 calc R
C57 C 0.9641(3) -0.3850(2) 0.9615(2) 0.0421(11) Uani 1 1 d .
H57A H 0.9952 -0.4095 0.9958 0.063 Uiso 1 1 calc R
H57B H 0.9895 -0.3887 0.9171 0.063 Uiso 1 1 calc R
H57C H 0.9129 -0.4071 0.9591 0.063 Uiso 1 1 calc R
C58 C 0.9055(2) -0.13388(19) 0.81199(18) 0.0261(8) Uani 1 1 d .
H58 H 0.8985 -0.1714 0.8476 0.031 Uiso 1 1 calc R
C59 C 0.9915(2) -0.1144(2) 0.8100(2) 0.0398(10) Uani 1 1 d .
H59A H 1.0007 -0.0796 0.7738 0.060 Uiso 1 1 calc R
H59B H 1.0221 -0.1574 0.8013 0.060 Uiso 1 1 calc R
H59C H 1.0067 -0.0937 0.8538 0.060 Uiso 1 1 calc R
C60 C 0.8789(3) -0.1652(2) 0.7443(2) 0.0385(10) Uani 1 1 d .
H60A H 0.8253 -0.1812 0.7483 0.058 Uiso 1 1 calc R
H60B H 0.9118 -0.2059 0.7323 0.058 Uiso 1 1 calc R
H60C H 0.8826 -0.1287 0.7088 0.058 Uiso 1 1 calc R
C61 C 0.6607(2) -0.03473(19) 0.92221(18) 0.0261(8) Uani 1 1 d .
H61 H 0.6443 -0.0855 0.9165 0.031 Uiso 1 1 calc R
C62 C 0.6772(2) -0.0232(2) 0.9975(2) 0.0406(10) Uani 1 1 d .
H62A H 0.6938 0.0262 1.0049 0.061 Uiso 1 1 calc R
H62B H 0.7180 -0.0559 1.0122 0.061 Uiso 1 1 calc R
H62C H 0.6302 -0.0325 1.0238 0.061 Uiso 1 1 calc R
C63 C 0.5945(2) 0.0120(2) 0.8978(2) 0.0428(11) Uani 1 1 d .
H63A H 0.5467 -0.0024 0.9206 0.064 Uiso 1 1 calc R
H63B H 0.5883 0.0065 0.8485 0.064 Uiso 1 1 calc R
H63C H 0.6057 0.0620 0.9084 0.064 Uiso 1 1 calc R
C64 C 0.8929(2) 0.07936(18) 1.07647(18) 0.0218(8) Uani 1 1 d .
C65 C 0.9412(2) 0.12722(19) 1.11180(18) 0.0246(8) Uani 1 1 d .
H65 H 0.9787 0.1538 1.0874 0.030 Uiso 1 1 calc R
C66 C 0.9349(2) 0.1362(2) 1.18127(19) 0.0278(9) Uani 1 1 d .
H66 H 0.9674 0.1694 1.2037 0.033 Uiso 1 1 calc R
C67 C 0.8822(2) 0.0977(2) 1.21854(19) 0.0311(9) Uani 1 1 d .
H67 H 0.8797 0.1032 1.2665 0.037 Uiso 1 1 calc R
C68 C 0.8325(2) 0.0504(2) 1.1855(2) 0.0314(10) Uani 1 1 d .
H68 H 0.7949 0.0245 1.2105 0.038 Uiso 1 1 calc R
C69 C 0.8389(2) 0.04176(19) 1.11537(19) 0.0272(8) Uani 1 1 d .
H69 H 0.8054 0.0091 1.0932 0.033 Uiso 1 1 calc R

loop_
_atom_site_aniso_label
_atom_site_aniso_U_11
_atom_site_aniso_U_22
_atom_site_aniso_U_33
_atom_site_aniso_U_23
_atom_site_aniso_U_13
_atom_site_aniso_U_12
Pd1 0.01582(12) 0.01642(11) 0.02431(12) 0.00022(12) 0.00043(10) -0.00366(11)
C1S 0.028(3) 0.054(3) 0.045(3) 0.010(2) 0.005(2) 0.006(2)
C1 0.024(2) 0.0210(18) 0.0198(19) -0.0060(14) -0.0040(15) 0.0034(16)
O1S 0.0287(17) 0.0324(15) 0.0489(18) -0.0048(13) -0.0094(14) -0.0021(12)
N1 0.0148(15) 0.0173(14) 0.0191(15) 0.0029(12) 0.0031(12) -0.0018(12)
Cl1 0.0225(5) 0.0255(4) 0.0861(9) 0.0043(7) 0.0013(7) 0.0038(4)
C2S 0.051(4) 0.081(4) 0.092(4) -0.003(3) 0.002(3) -0.021(3)
C2 0.0216(18) 0.0184(16) 0.0203(19) 0.0012(17) 0.0009(18) 0.0039(14)
N2 0.0140(14) 0.0152(13) 0.0210(15) 0.0026(12) 0.0010(12) -0.0034(11)
C3S 0.060(4) 0.042(3) 0.086(4) -0.007(3) -0.010(3) -0.012(3)
C3 0.0147(16) 0.0216(16) 0.0245(19) -0.0018(17) -0.0015(18) -0.0005(13)
C4S 0.045(3) 0.037(2) 0.054(3) 0.000(2) -0.010(2) 0.002(2)
C4 0.0164(19) 0.0218(18) 0.0201(18) 0.0030(14) 0.0013(15) -0.0012(14)
C5 0.0126(19) 0.0248(19) 0.0240(19) 0.0033(15) -0.0016(15) 0.0003(14)
C6 0.018(2) 0.029(2) 0.0249(19) -0.0002(16) 0.0029(16) -0.0011(16)
C7 0.020(2) 0.025(2) 0.029(2) 0.0057(17) 0.0018(18) -0.0072(16)
C8 0.026(2) 0.0239(19) 0.0237(19) -0.0027(15) 0.0001(16) -0.0058(15)
C9 0.0146(18) 0.0217(18) 0.0181(17) 0.0038(14) -0.0017(14) -0.0027(14)
C10 0.0184(19) 0.0216(18) 0.0247(19) 0.0034(15) 0.0111(15) 0.0004(15)
C11 0.020(2) 0.033(2) 0.039(2) 0.0031(17) 0.0135(18) 0.0065(16)
C12 0.037(3) 0.023(2) 0.054(3) 0.005(2) 0.013(2) 0.0097(19)
C13 0.049(3) 0.021(2) 0.056(3) -0.009(2) 0.033(3) -0.0065(19)
C14 0.039(2) 0.029(2) 0.0329(18) -0.004(2) 0.0128(16) -0.012(2)
C15 0.028(2) 0.026(2) 0.026(2) 0.0014(16) 0.0100(18) -0.0058(17)
C16 0.0203(17) 0.0149(15) 0.0214(18) 0.0022(14) 0.0001(15) -0.0049(12)
C17 0.020(2) 0.0187(18) 0.0274(19) -0.0016(15) -0.0011(16) -0.0031(15)
C18 0.028(2) 0.0226(18) 0.0186(18) -0.0006(15) 0.0002(16) 0.0002(15)
C19 0.029(2) 0.0234(17) 0.0261(17) -0.0062(14) 0.0104(19) 0.0014(17)
C20 0.026(2) 0.0232(18) 0.036(2) 0.0026(15) 0.0050(18) 0.0027(16)
C21 0.0240(19) 0.0210(16) 0.0240(18) 0.0002(17) 0.0003(17) 0.0007(13)
C22 0.022(2) 0.031(2) 0.054(3) 0.0080(19) -0.002(2) 0.0052(17)
C23 0.026(2) 0.032(2) 0.074(3) -0.001(2) 0.011(2) 0.0014(17)
C24 0.039(2) 0.085(3) 0.049(2) 0.016(4) -0.010(2) -0.008(3)
C25 0.033(2) 0.026(2) 0.0222(19) -0.0003(15) -0.0039(17) -0.0061(17)
C26 0.041(3) 0.046(3) 0.034(2) 0.011(2) -0.002(2) -0.015(2)
C27 0.036(3) 0.046(3) 0.043(2) 0.005(2) -0.005(2) -0.009(2)
C28 0.028(2) 0.036(2) 0.0249(18) 0.0064(15) -0.0014(18) 0.0057(18)
C29 0.042(3) 0.059(3) 0.038(2) 0.006(2) -0.015(2) -0.006(2)
C30 0.093(5) 0.054(3) 0.034(2) 0.016(2) 0.004(3) 0.035(3)
C31 0.020(2) 0.032(2) 0.0199(19) -0.0004(16) -0.0006(16) 0.0064(17)
C32 0.023(2) 0.050(3) 0.032(2) 0.0024(19) -0.0018(18) -0.009(2)
C33 0.029(2) 0.036(2) 0.031(2) -0.0020(18) -0.0064(18) 0.0086(18)
C34 0.0152(18) 0.0149(16) 0.0194(17) -0.0042(13) -0.0003(14) -0.0002(13)
C35 0.0141(15) 0.0194(15) 0.0174(16) -0.0012(15) -0.0008(15) 0.0014(12)
C36 0.0198(19) 0.0157(17) 0.0261(19) 0.0019(14) 0.0017(15) -0.0049(14)
C37 0.018(2) 0.025(2) 0.029(2) -0.0007(17) -0.0050(16) -0.0057(16)
C38 0.017(2) 0.0247(19) 0.0194(18) -0.0005(15) -0.0030(15) 0.0004(15)
C39 0.0133(18) 0.0178(17) 0.0187(17) -0.0001(13) 0.0014(14) 0.0000(13)
C40 0.0190(19) 0.0112(16) 0.0222(18) 0.0051(13) -0.0040(14) -0.0034(13)
C41 0.023(2) 0.0177(18) 0.0220(18) -0.0013(15) 0.0000(16) -0.0042(15)
C42 0.034(2) 0.028(2) 0.0183(18) -0.0008(15) 0.0001(16) -0.0008(16)
C43 0.029(2) 0.028(2) 0.0232(19) 0.0038(16) -0.0122(17) 0.0029(16)
C44 0.021(2) 0.0247(19) 0.031(2) 0.0011(16) -0.0052(17) 0.0002(16)
C45 0.019(2) 0.0193(18) 0.0261(19) -0.0007(15) -0.0023(15) -0.0028(14)
C46 0.0197(19) 0.0183(18) 0.0207(18) 0.0004(14) -0.0034(15) -0.0022(14)
C47 0.0170(19) 0.026(2) 0.0225(19) 0.0001(14) -0.0025(15) 0.0000(14)
C48 0.024(2) 0.0168(18) 0.034(2) 0.0033(16) -0.0043(17) 0.0019(15)
C49 0.036(3) 0.023(2) 0.027(2) 0.0072(17) -0.0055(18) -0.0067(18)
C50 0.032(2) 0.0309(19) 0.0210(16) 0.004(2) 0.0015(14) -0.005(2)
C51 0.022(2) 0.0267(19) 0.0148(17) 0.0011(14) -0.0004(15) 0.0004(15)
C52 0.027(2) 0.030(2) 0.0198(19) 0.0037(16) 0.0020(17) 0.0040(17)
C53 0.027(2) 0.042(2) 0.032(2) 0.0071(18) 0.0028(18) 0.0052(18)
C54 0.039(3) 0.032(2) 0.044(3) -0.0029(19) 0.012(2) 0.0061(19)
C55 0.024(2) 0.034(2) 0.028(2) 0.0083(17) 0.0010(16) 0.0082(16)
C56 0.046(3) 0.067(3) 0.075(4) -0.014(3) 0.038(3) -0.021(2)
C57 0.057(3) 0.037(2) 0.032(2) -0.0018(19) 0.013(2) 0.002(2)
C58 0.029(2) 0.027(2) 0.0224(19) 0.0009(16) 0.0029(16) 0.0011(16)
C59 0.020(2) 0.050(3) 0.050(2) -0.0045(19) 0.010(2) 0.001(2)
C60 0.045(3) 0.035(2) 0.035(2) -0.0102(19) 0.005(2) -0.001(2)
C61 0.019(2) 0.0251(19) 0.034(2) 0.0005(16) -0.0006(17) 0.0048(15)
C62 0.030(2) 0.055(2) 0.037(2) -0.003(2) 0.006(2) -0.0008(17)
C63 0.022(2) 0.048(3) 0.059(3) 0.010(2) 0.0034(18) 0.013(2)
C64 0.0146(19) 0.0191(17) 0.032(2) 0.0021(15) -0.0026(15) 0.0025(14)
C65 0.019(2) 0.0262(19) 0.029(2) -0.0008(16) -0.0003(16) 0.0020(15)
C66 0.026(2) 0.030(2) 0.028(2) -0.0039(17) -0.0053(17) 0.0067(16)
C67 0.039(3) 0.032(2) 0.022(2) -0.0001(17) -0.0013(18) 0.0137(18)
C68 0.032(2) 0.028(2) 0.035(2) 0.0078(17) 0.0090(18) 0.0040(18)
C69 0.027(2) 0.0216(19) 0.033(2) -0.0010(16) 0.0004(17) -0.0028(16)

loop_
_atom_type_symbol
_atom_type_description
_atom_type_scat_dispersion_real
_atom_type_scat_dispersion_imag
_atom_type_scat_source
C C 0.0033 0.0016 'International Tables Vol C Tables 4.2.6.8 and 6.1.1.4'
H H 0.0000 0.0000 'International Tables Vol C Tables 4.2.6.8 and 6.1.1.4'
N N 0.0061 0.0033 'International Tables Vol C Tables 4.2.6.8 and 6.1.1.4'
Pd Pd -0.9988 1.0072 'International Tables Vol C Tables 4.2.6.8 and 6.1.1.4'
Cl Cl 0.1484 0.1585 'International Tables Vol C Tables 4.2.6.8 and 6.1.1.4'
O O 0.0106 0.0060 'International Tables Vol C Tables 4.2.6.8 and 6.1.1.4'

loop_
_geom_angle_atom_site_label_1
_geom_angle_atom_site_label_2
_geom_angle_atom_site_label_3
_geom_angle
C1 Pd1 C2 167.17(15)
C1 Pd1 C3 89.65(14)
C2 Pd1 C3 88.52(12)
C1 Pd1 Cl1 91.46(10)
C2 Pd1 Cl1 91.80(9)
C3 Pd1 Cl1 173.48(12)
O1S C1S C2S 105.1(4)
N1 C1 Pd1 175.6(3)
C1S O1S C4S 105.3(3)
C1 N1 C4 176.3(3)
C3S C2S C1S 104.7(4)
N2 C2 Pd1 170.7(4)
C2 N2 C34 167.3(3)
C2S C3S C4S 105.4(4)
C64 C3 Pd1 103.0(2)
O1S C4S C3S 106.3(4)
C9 C4 N1 118.8(3)
C9 C4 C5 123.5(3)
N1 C4 C5 117.7(3)
C6 C5 C4 116.5(3)
C6 C5 C10 122.3(3)
C4 C5 C10 121.2(3)
C7 C6 C5 121.5(3)
C6 C7 C8 120.3(4)
C9 C8 C7 120.9(3)
C8 C9 C4 117.4(3)
C8 C9 C16 120.7(3)
C4 C9 C16 121.9(3)
C11 C10 C15 121.6(3)
C11 C10 C5 119.5(3)
C15 C10 C5 118.8(3)
C12 C11 C10 118.9(4)
C12 C11 C22 119.9(4)
C10 C11 C22 121.2(3)
C11 C12 C13 120.3(4)
C12 C13 C14 120.8(4)
C13 C14 C15 120.1(4)
C14 C15 C10 118.2(4)
C14 C15 C25 121.0(3)
C10 C15 C25 120.8(3)
C17 C16 C21 121.3(3)
C17 C16 C9 118.9(3)
C21 C16 C9 119.7(3)
C18 C17 C16 118.3(3)
C18 C17 C31 119.9(3)
C16 C17 C31 121.8(3)
C19 C18 C17 120.9(3)
C20 C19 C18 119.7(3)
C19 C20 C21 122.2(4)
C20 C21 C16 117.5(3)
C20 C21 C28 121.2(3)
C16 C21 C28 121.2(3)
C24 C22 C23 113.0(3)
C24 C22 C11 113.6(3)
C23 C22 C11 109.5(4)
C15 C25 C27 113.5(3)
C15 C25 C26 109.6(3)
C27 C25 C26 111.5(3)
C29 C28 C21 110.5(3)
C29 C28 C30 111.8(4)
C21 C28 C30 113.2(3)
C17 C31 C33 111.3(3)
C17 C31 C32 111.0(3)
C33 C31 C32 111.9(3)
C35 C34 N2 119.6(3)
C35 C34 C39 123.4(3)
N2 C34 C39 117.0(3)
C34 C35 C36 116.9(3)
C34 C35 C40 123.8(3)
C36 C35 C40 119.3(3)
C37 C36 C35 121.3(3)
C36 C37 C38 120.3(3)
C39 C38 C37 121.3(3)
C38 C39 C34 116.8(3)
C38 C39 C46 122.8(3)
C34 C39 C46 120.3(3)
C41 C40 C45 121.2(3)
C41 C40 C35 118.7(3)
C45 C40 C35 120.1(3)
C40 C41 C42 118.7(3)
C40 C41 C52 122.2(3)
C42 C41 C52 119.1(3)
C43 C42 C41 120.8(3)
C42 C43 C44 120.0(3)
C43 C44 C45 121.2(3)
C44 C45 C40 118.1(3)
C44 C45 C55 119.5(3)
C40 C45 C55 122.4(3)
C51 C46 C47 120.7(3)
C51 C46 C39 119.2(3)
C47 C46 C39 120.1(3)
C48 C47 C46 118.8(3)
C48 C47 C61 120.0(3)
C46 C47 C61 121.2(3)
C49 C48 C47 120.6(3)
C50 C49 C48 120.1(4)
C49 C50 C51 121.5(3)
C50 C51 C46 118.4(3)
C50 C51 C58 120.1(3)
C46 C51 C58 121.4(3)
C54 C52 C53 111.2(3)
C54 C52 C41 109.5(3)
C53 C52 C41 113.1(3)
C57 C55 C45 112.5(3)
C57 C55 C56 108.9(3)
C45 C55 C56 110.6(3)
C51 C58 C60 108.5(3)
C51 C58 C59 113.9(3)
C60 C58 C59 111.3(3)
C63 C61 C62 111.5(3)
C63 C61 C47 112.7(3)
C62 C61 C47 110.5(3)
C69 C64 C65 116.6(3)
C69 C64 C3 122.6(3)
C65 C64 C3 120.8(3)
C66 C65 C64 121.2(4)
C67 C66 C65 121.1(4)
C66 C67 C68 119.6(3)
C69 C68 C67 119.0(4)
C68 C69 C64 122.4(4)

loop_
_geom_bond_atom_site_label_1
_geom_bond_atom_site_label_2
_geom_bond_distance
Pd1 C1 1.976(4)
Pd1 C2 1.993(3)
Pd1 C3 2.088(3)
Pd1 Cl1 2.3914(10)
C1S O1S 1.429(5)
C1S C2S 1.511(6)
C1 N1 1.163(4)
O1S C4S 1.430(5)
N1 C4 1.406(4)
C2S C3S 1.490(7)
C2 N2 1.144(4)
N2 C34 1.414(4)
C3S C4S 1.497(6)
C3 C64 1.488(5)
C4 C9 1.396(5)
C4 C5 1.410(5)
C5 C6 1.400(5)
C5 C10 1.489(5)
C6 C7 1.378(5)
C7 C8 1.398(5)
C8 C9 1.391(5)
C9 C16 1.500(5)
C10 C11 1.399(5)
C10 C15 1.401(5)
C11 C12 1.378(5)
C11 C22 1.539(6)
C12 C13 1.387(6)
C13 C14 1.389(6)
C14 C15 1.395(5)
C15 C25 1.514(5)
C16 C17 1.405(5)
C16 C21 1.413(4)
C17 C18 1.399(5)
C17 C31 1.520(5)
C18 C19 1.382(5)
C19 C20 1.379(5)
C20 C21 1.387(5)
C21 C28 1.520(5)
C22 C24 1.509(5)
C22 C23 1.530(5)
C25 C27 1.534(5)
C25 C26 1.535(5)
C28 C29 1.512(5)
C28 C30 1.526(5)
C31 C33 1.532(5)
C31 C32 1.534(5)
C34 C35 1.393(4)
C34 C39 1.417(4)
C35 C36 1.402(4)
C35 C40 1.499(4)
C36 C37 1.380(5)
C37 C38 1.392(5)
C38 C39 1.386(5)
C39 C46 1.498(4)
C40 C41 1.395(5)
C40 C45 1.411(5)
C41 C42 1.396(5)
C41 C52 1.526(5)
C42 C43 1.383(5)
C43 C44 1.383(5)
C44 C45 1.392(5)
C45 C55 1.517(5)
C46 C51 1.408(5)
C46 C47 1.409(5)
C47 C48 1.398(5)
C47 C61 1.526(5)
C48 C49 1.387(5)
C49 C50 1.379(5)
C50 C51 1.393(5)
C51 C58 1.526(5)
C52 C54 1.524(5)
C52 C53 1.526(5)
C55 C57 1.513(5)
C55 C56 1.532(5)
C58 C60 1.527(5)
C58 C59 1.535(5)
C61 C63 1.523(5)
C61 C62 1.524(5)
C64 C69 1.399(5)
C64 C65 1.410(5)
C65 C66 1.382(5)
C66 C67 1.375(5)
C67 C68 1.396(6)
C68 C69 1.395(5)
